data_1565108
loop_
_publ_author_name
'Li-Bin, Lin'
'Xiao, Jian'
'Zhang, Qiang'
'Han, Rui'
'Xu, Biao'
'Yang, Sheng-Xiang'
'Han, Wen-Bo'
'Tang, Jiang-Jiang'
'Gao, Jin-Ming'

_publ_section_title
;
 Eremophilane Sesquiterpenoids with Antibacterial and Anti-inflammatory
 Activities from the Endophytic Fungus <i>Septoria rudbeckiae</i>.
;
_journal_issue 40
_journal_name_full 'Journal of agricultural and food chemistry'
_journal_page_first 11878
_journal_page_last 11889
_journal_paper_doi 10.1021/acs.jafc.1c04131
_journal_volume 69
_journal_year 2021
_chemical_absolute_configuration syn
_chemical_formula_moiety 'C15 H22 O4'
_chemical_formula_sum 'C15 H22 O4'
_chemical_formula_weight 266.32
_space_group_crystal_system orthorhombic
_space_group_IT_number 19
_space_group_name_Hall 'P 2ac 2ab'
_space_group_name_H-M_alt 'P 21 21 21'
_atom_sites_solution_hydrogens geom
_atom_sites_solution_primary iterative
_audit_creation_date 2019-04-03
_audit_creation_method
;
Olex2 1.2
(compiled 2018.05.29 svn.r3508 for OlexSys, GUI svn.r5506)
;
_cell_angle_alpha 90
_cell_angle_beta 90
_cell_angle_gamma 90
_cell_formula_units_Z 4
_cell_length_a 9.2430(2)
_cell_length_b 10.9509(3)
_cell_length_c 13.4319(4)
_cell_measurement_reflns_used 6356
_cell_measurement_temperature 150(2)
_cell_measurement_theta_max 74.64
_cell_measurement_theta_min 5.21
_cell_volume 1359.57(6)
_computing_cell_refinement 'SAINT v8.37A (Bruker, 2015)'
_computing_data_reduction 'SAINT v8.37A (Bruker, 2015)'
_computing_molecular_graphics 'Olex2 (Dolomanov et al., 2009)'
_computing_publication_material 'Olex2 (Dolomanov et al., 2009)'
_computing_structure_refinement 'ShelXL (Sheldrick, 2015)'
_computing_structure_solution
;
Superflip (Palatinus & Chapuis, 2007;Palatinus & van der Lee, 2008;
Palatinus et al., 2012)
;
_diffrn_ambient_temperature 150.01
_diffrn_measured_fraction_theta_full 0.975
_diffrn_measured_fraction_theta_max 0.994
_diffrn_measurement_device_type 'Bruker APEX-II CCD'
_diffrn_measurement_method '\f and \w scans'
_diffrn_radiation_type CuK\a
_diffrn_radiation_wavelength 1.54184
_diffrn_reflns_av_R_equivalents 0.0501
_diffrn_reflns_av_unetI/netI 0.0458
_diffrn_reflns_Laue_measured_fraction_full 0.975
_diffrn_reflns_Laue_measured_fraction_max 0.994
_diffrn_reflns_limit_h_max 11
_diffrn_reflns_limit_h_min -11
_diffrn_reflns_limit_k_max 13
_diffrn_reflns_limit_k_min -11
_diffrn_reflns_limit_l_max 16
_diffrn_reflns_limit_l_min -14
_diffrn_reflns_number 10051
_diffrn_reflns_point_group_measured_fraction_full 0.969
_diffrn_reflns_point_group_measured_fraction_max 0.988
_diffrn_reflns_theta_full 67.684
_diffrn_reflns_theta_max 67.078
_diffrn_reflns_theta_min 5.211
_diffrn_standards_number 0
_exptl_absorpt_coefficient_mu 0.759
_exptl_absorpt_correction_T_max 0.7538
_exptl_absorpt_correction_T_min 0.6358
_exptl_absorpt_correction_type multi-scan
_exptl_absorpt_process_details
'SADABS-2016/2 (Bruker,2016/2) was used for absorption correction. wR2(int) was 0.1263 before and 0.0657 after correction. The Ratio of minimum to maximum transmission is 0.8435. The \l/2 correction factor is Not present.'
_exptl_crystal_colour colourless
_exptl_crystal_colour_primary colourless
_exptl_crystal_density_diffrn 1.301
_exptl_crystal_description needle
_exptl_crystal_F_000 576
_exptl_crystal_size_max 0.15
_exptl_crystal_size_mid 0.12
_exptl_crystal_size_min 0.05
_refine_diff_density_max 0.166
_refine_diff_density_min -0.194
_refine_diff_density_rms 0.047
_refine_ls_abs_structure_details
;
 Flack x determined using 845 quotients [(I+)-(I-)]/[(I+)+(I-)]
 (Parsons and Flack (2004), Acta Cryst. A60, s61).
;
_refine_ls_abs_structure_Flack -0.05(12)
_refine_ls_extinction_method none
_refine_ls_goodness_of_fit_ref 1.118
_refine_ls_hydrogen_treatment constr
_refine_ls_matrix_type full
_refine_ls_number_parameters 176
_refine_ls_number_reflns 2382
_refine_ls_number_restraints 0
_refine_ls_restrained_S_all 1.118
_refine_ls_R_factor_all 0.0417
_refine_ls_R_factor_gt 0.0358
_refine_ls_shift/su_max 0.000
_refine_ls_shift/su_mean 0.000
_refine_ls_structure_factor_coef Fsqd
_refine_ls_weighting_details 'w=1/[\s^2^(Fo^2^)+(0.0311P)^2^+0.2401P] where P=(Fo^2^+2Fc^2^)/3'
_refine_ls_weighting_scheme calc
_refine_ls_wR_factor_gt 0.0765
_refine_ls_wR_factor_ref 0.0791
_reflns_Friedel_coverage 0.709
_reflns_Friedel_fraction_full 0.960
_reflns_Friedel_fraction_max 0.981
_reflns_number_gt 2161
_reflns_number_total 2382
_reflns_threshold_expression 'I > 2\s(I)'
_cod_data_source_file jf1c04131_si_002.cif
_cod_data_source_block cu_0403_11_0m
_cod_database_code 1565108
_shelxl_version_number 2013-4
_shelx_space_group_comment
;
The symmetry employed for this shelxl refinement is uniquely defined
by the following loop, which should always be used as a source of
symmetry information in preference to the above space-group names.
They are only intended as comments.
;
_shelx_estimated_absorpt_t_max 0.963
_shelx_estimated_absorpt_t_min 0.895
_olex2_refinement_description
;
1. Fixed Uiso
 At 1.2 times of:
  All C(H) groups, All C(H,H) groups
 At 1.5 times of:
  All C(H,H,H) groups, All O(H) groups
2.a Ternary CH refined with riding coordinates:
 C8(H8), C13(H13)
2.b Secondary CH2 refined with riding coordinates:
 C5(H5A,H5B), C7(H7A,H7B), C9(H9A,H9B), C10(H10A,H10B), C11(H11A,H11B)
2.c X=CH2 refined with riding coordinates:
 C14(H14A,H14B)
2.d Idealised Me refined as rotating group:
 C2(H2A,H2B,H2C), C15(H15A,H15B,H15C)
2.e Idealised tetrahedral OH refined as rotating group:
 O1(H1), O2(H2)
;
_olex2_submission_special_instructions 'No special instructions were received'

loop_
_space_group_symop_operation_xyz
'x, y, z'
'-x+1/2, -y, z+1/2'
'x+1/2, -y+1/2, -z'
'-x, y+1/2, -z+1/2'

loop_
_atom_site_label
_atom_site_type_symbol
_atom_site_fract_x
_atom_site_fract_y
_atom_site_fract_z
_atom_site_U_iso_or_equiv
_atom_site_adp_type
_atom_site_occupancy
_atom_site_site_symmetry_order
_atom_site_calc_flag
_atom_site_refinement_flags_posn
_atom_site_refinement_flags_adp
_atom_site_refinement_flags_occupancy
_atom_site_disorder_assembly
_atom_site_disorder_group
O1 O 0.66713(17) 0.52424(15) 0.77371(13) 0.0187(4) Uani 1 1 d . . . . .
H1 H 0.5972 0.4761 0.7663 0.028 Uiso 1 1 calc GR . . . .
O2 O 0.40379(16) 0.59890(16) 0.70208(13) 0.0192(4) Uani 1 1 d . . . . .
H2 H 0.3541 0.6165 0.6517 0.029 Uiso 1 1 calc GR . . . .
O3 O 0.43932(17) 0.79077(16) 0.77334(13) 0.0189(4) Uani 1 1 d . . . . .
O4 O 0.72640(18) 0.84291(18) 0.46603(13) 0.0221(4) Uani 1 1 d . . . . .
C1 C 0.5046(2) 0.6925(2) 0.72004(18) 0.0145(5) Uani 1 1 d . . . . .
C2 C 0.8809(2) 0.6560(2) 0.64891(19) 0.0179(5) Uani 1 1 d . . . . .
H2A H 0.9498 0.6127 0.6917 0.027 Uiso 1 1 calc GR . . . .
H2B H 0.9307 0.6851 0.5890 0.027 Uiso 1 1 calc GR . . . .
H2C H 0.8026 0.6005 0.6297 0.027 Uiso 1 1 calc GR . . . .
C3 C 0.7605(2) 0.8792(2) 0.54896(18) 0.0172(5) Uani 1 1 d . . . . .
C4 C 0.6147(2) 0.6416(2) 0.79571(17) 0.0145(5) Uani 1 1 d . . . . .
C5 C 0.5672(2) 0.7440(2) 0.62450(18) 0.0167(5) Uani 1 1 d . . . . .
H5A H 0.4909 0.7898 0.5887 0.020 Uiso 1 1 calc R . . . .
H5B H 0.5986 0.6758 0.5813 0.020 Uiso 1 1 calc R . . . .
C6 C 0.8178(2) 0.7651(2) 0.70559(17) 0.0146(5) Uani 1 1 d . . . . .
C7 C 0.7468(2) 0.7266(2) 0.80430(17) 0.0144(5) Uani 1 1 d . . . . .
H7A H 0.8208 0.6854 0.8456 0.017 Uiso 1 1 calc R . . . .
H7B H 0.7166 0.8014 0.8402 0.017 Uiso 1 1 calc R . . . .
C8 C 0.6957(2) 0.8286(2) 0.64332(18) 0.0156(5) Uani 1 1 d . . . . .
H8 H 0.6595 0.8994 0.6832 0.019 Uiso 1 1 calc R . . . .
C9 C 0.8753(3) 0.9738(3) 0.5657(2) 0.0236(6) Uani 1 1 d . . . . .
H9A H 0.8325 1.0464 0.5984 0.028 Uiso 1 1 calc R . . . .
H9B H 0.9165 0.9997 0.5011 0.028 Uiso 1 1 calc R . . . .
C10 C 0.4246(3) 0.7552(3) 0.87610(19) 0.0222(6) Uani 1 1 d . . . . .
H10A H 0.3237 0.7310 0.8908 0.027 Uiso 1 1 calc R . . . .
H10B H 0.4518 0.8234 0.9207 0.027 Uiso 1 1 calc R . . . .
C11 C 0.9954(3) 0.9204(3) 0.63181(19) 0.0212(6) Uani 1 1 d . . . . .
H11A H 1.0497 0.8584 0.5932 0.025 Uiso 1 1 calc R . . . .
H11B H 1.0638 0.9863 0.6499 0.025 Uiso 1 1 calc R . . . .
C12 C 0.5249(2) 0.6494(3) 0.88997(18) 0.0181(5) Uani 1 1 d . . . . .
C13 C 0.9380(2) 0.8611(2) 0.72747(19) 0.0167(5) Uani 1 1 d . . . . .
H13 H 0.8938 0.9272 0.7689 0.020 Uiso 1 1 calc R . . . .
C14 C 0.5311(3) 0.5715(3) 0.9654(2) 0.0271(6) Uani 1 1 d . . . . .
H14A H 0.4660 0.5795 1.0197 0.032 Uiso 1 1 calc R . . . .
H14B H 0.6006 0.5076 0.9652 0.032 Uiso 1 1 calc R . . . .
C15 C 1.0658(3) 0.8089(2) 0.7856(2) 0.0225(6) Uani 1 1 d . . . . .
H15A H 1.0303 0.7680 0.8457 0.034 Uiso 1 1 calc GR . . . .
H15B H 1.1314 0.8753 0.8045 0.034 Uiso 1 1 calc GR . . . .
H15C H 1.1177 0.7500 0.7439 0.034 Uiso 1 1 calc GR . . . .

loop_
_atom_site_aniso_label
_atom_site_aniso_U_11
_atom_site_aniso_U_22
_atom_site_aniso_U_33
_atom_site_aniso_U_23
_atom_site_aniso_U_13
_atom_site_aniso_U_12
O1 0.0165(8) 0.0106(8) 0.0290(9) -0.0004(8) -0.0022(7) -0.0005(7)
O2 0.0165(8) 0.0200(9) 0.0212(9) 0.0059(7) -0.0058(7) -0.0057(7)
O3 0.0177(8) 0.0158(8) 0.0230(9) 0.0031(7) 0.0036(7) 0.0034(7)
O4 0.0193(8) 0.0285(10) 0.0184(8) 0.0036(8) 0.0012(7) -0.0007(8)
C1 0.0108(10) 0.0126(12) 0.0202(12) 0.0011(10) -0.0006(9) -0.0008(9)
C2 0.0164(11) 0.0150(13) 0.0224(12) -0.0025(11) 0.0013(9) -0.0005(10)
C3 0.0147(10) 0.0160(13) 0.0209(12) 0.0036(10) -0.0001(9) 0.0050(10)
C4 0.0159(10) 0.0115(12) 0.0159(11) 0.0012(10) -0.0003(9) -0.0002(9)
C5 0.0153(10) 0.0186(13) 0.0162(12) 0.0037(10) -0.0026(9) -0.0007(10)
C6 0.0138(10) 0.0136(12) 0.0165(11) -0.0008(10) -0.0004(9) -0.0012(9)
C7 0.0128(10) 0.0138(13) 0.0165(11) -0.0014(9) -0.0031(9) 0.0009(10)
C8 0.0143(11) 0.0154(13) 0.0169(11) 0.0003(10) 0.0011(9) 0.0007(9)
C9 0.0249(13) 0.0200(14) 0.0260(13) 0.0061(11) 0.0031(10) -0.0044(11)
C10 0.0215(12) 0.0266(14) 0.0184(12) -0.0021(11) 0.0061(10) -0.0026(11)
C11 0.0180(11) 0.0212(14) 0.0243(13) -0.0014(12) 0.0033(10) -0.0073(11)
C12 0.0178(11) 0.0209(13) 0.0155(11) -0.0020(11) -0.0038(9) -0.0070(10)
C13 0.0134(10) 0.0156(12) 0.0211(11) -0.0036(10) 0.0013(9) -0.0019(10)
C14 0.0303(14) 0.0303(16) 0.0206(13) 0.0043(12) -0.0018(11) -0.0092(12)
C15 0.0148(11) 0.0240(14) 0.0289(14) -0.0019(11) -0.0023(10) -0.0029(10)

loop_
_atom_type_symbol
_atom_type_description
_atom_type_scat_dispersion_real
_atom_type_scat_dispersion_imag
_atom_type_scat_source
C C 0.0181 0.0091 'International Tables Vol C Tables 4.2.6.8 and 6.1.1.4'
H H 0.0000 0.0000 'International Tables Vol C Tables 4.2.6.8 and 6.1.1.4'
O O 0.0492 0.0322 'International Tables Vol C Tables 4.2.6.8 and 6.1.1.4'

loop_
_geom_angle_atom_site_label_1
_geom_angle_atom_site_label_2
_geom_angle_atom_site_label_3
_geom_angle
_geom_angle_site_symmetry_1
_geom_angle_site_symmetry_3
_geom_angle_publ_flag
C1 O3 C10 108.48(18) . . ?
O2 C1 O3 110.86(18) . . ?
O2 C1 C4 106.65(19) . . ?
O2 C1 C5 112.3(2) . . ?
O3 C1 C4 102.78(18) . . ?
O3 C1 C5 107.80(19) . . ?
C5 C1 C4 116.09(18) . . ?
O4 C3 C8 122.9(2) . . ?
O4 C3 C9 122.9(2) . . ?
C9 C3 C8 114.1(2) . . ?
O1 C4 C1 114.82(19) . . ?
O1 C4 C7 107.21(17) . . ?
O1 C4 C12 114.6(2) . . ?
C7 C4 C1 110.71(19) . . ?
C12 C4 C1 99.70(18) . . ?
C12 C4 C7 109.69(19) . . ?
C1 C5 C8 112.49(19) . . ?
C2 C6 C7 112.2(2) . . ?
C2 C6 C8 110.77(19) . . ?
C2 C6 C13 110.41(18) . . ?
C7 C6 C8 105.90(17) . . ?
C7 C6 C13 109.07(18) . . ?
C13 C6 C8 108.36(19) . . ?
C4 C7 C6 116.07(19) . . ?
C3 C8 C5 113.1(2) . . ?
C3 C8 C6 108.99(18) . . ?
C5 C8 C6 112.31(19) . . ?
C3 C9 C11 109.5(2) . . ?
O3 C10 C12 105.68(19) . . ?
C13 C11 C9 113.2(2) . . ?
C10 C12 C4 106.2(2) . . ?
C14 C12 C4 125.3(3) . . ?
C14 C12 C10 128.3(2) . . ?
C11 C13 C6 111.98(19) . . ?
C15 C13 C6 113.3(2) . . ?
C15 C13 C11 108.56(19) . . ?

loop_
_geom_bond_atom_site_label_1
_geom_bond_atom_site_label_2
_geom_bond_distance
_geom_bond_site_symmetry_2
_geom_bond_publ_flag
O1 C4 1.404(3) . ?
O2 C1 1.406(3) . ?
O3 C1 1.426(3) . ?
O3 C10 1.440(3) . ?
O4 C3 1.224(3) . ?
C1 C4 1.543(3) . ?
C1 C5 1.517(3) . ?
C2 C6 1.532(3) . ?
C3 C8 1.507(3) . ?
C3 C9 1.500(4) . ?
C4 C7 1.540(3) . ?
C4 C12 1.516(3) . ?
C5 C8 1.527(3) . ?
C6 C7 1.538(3) . ?
C6 C8 1.567(3) . ?
C6 C13 1.557(3) . ?
C9 C11 1.537(4) . ?
C10 C12 1.496(4) . ?
C11 C13 1.534(4) . ?
C12 C14 1.326(4) . ?
C13 C15 1.527(4) . ?
